data_7249578
loop_
_publ_author_name
'Coloma, Isabel'
'Herrero, Santiago'
'Cortijo, Miguel'

_publ_section_title
;
 Intrinsically chiral paddlewheel diruthenium complexes
;
_journal_issue 47
_journal_name_full CrystEngComm
_journal_page_first 6739
_journal_page_last 6747
_journal_paper_doi 10.1039/D4CE01040J
_journal_volume 26
_journal_year 2024
_chemical_formula_moiety 'C38 H39 Cl N5 O7 Ru2'
_chemical_formula_sum 'C38 H39 Cl N5 O7 Ru2'
_chemical_formula_weight 915.33
_space_group_crystal_system monoclinic
_space_group_IT_number 14
_space_group_name_Hall '-P 2yn'
_space_group_name_H-M_alt 'P 1 21/n 1'
_atom_sites_solution_hydrogens geom
_atom_sites_solution_primary dual
_audit_creation_date 2023-07-08
_audit_creation_method
;
Olex2 1.3
(compiled 2020.11.12 svn.r5f609507 for OlexSys, GUI svn.r6408)
;
_audit_update_record
;
2024-09-16 deposited with the CCDC.	2024-11-13 downloaded from the CCDC.
;
_cell_angle_alpha 90
_cell_angle_beta 97.231(4)
_cell_angle_gamma 90
_cell_formula_units_Z 4
_cell_length_a 12.5721(7)
_cell_length_b 21.1723(9)
_cell_length_c 13.9407(7)
_cell_measurement_reflns_used 7709
_cell_measurement_temperature 100.0
_cell_measurement_theta_max 67.92
_cell_measurement_theta_min 4.18
_cell_volume 3681.2(3)
_computing_cell_refinement 'SAINT V8.40B (?, 2016)'
_computing_data_reduction 'SAINT V8.40B (?, 2016)'
_computing_molecular_graphics 'Olex2 1.3 (Dolomanov et al., 2009)'
_computing_publication_material 'Olex2 1.3 (Dolomanov et al., 2009)'
_computing_structure_refinement 'SHELXL 2018/1 (Sheldrick, 2015)'
_computing_structure_solution 'ShelXT (Sheldrick, 2015)'
_diffrn_ambient_temperature 100.0
_diffrn_measured_fraction_theta_full 0.992
_diffrn_measured_fraction_theta_max 0.991
_diffrn_measurement_device_type 'Bruker APEX-II CCD'
_diffrn_measurement_method '\f and \w scans'
_diffrn_radiation_type CuK\a
_diffrn_radiation_wavelength 1.54178
_diffrn_reflns_av_R_equivalents 0.1964
_diffrn_reflns_av_unetI/netI 0.0805
_diffrn_reflns_Laue_measured_fraction_full 0.992
_diffrn_reflns_Laue_measured_fraction_max 0.991
_diffrn_reflns_limit_h_max 14
_diffrn_reflns_limit_h_min -15
_diffrn_reflns_limit_k_max 24
_diffrn_reflns_limit_k_min -25
_diffrn_reflns_limit_l_max 16
_diffrn_reflns_limit_l_min -16
_diffrn_reflns_number 88199
_diffrn_reflns_point_group_measured_fraction_full 0.992
_diffrn_reflns_point_group_measured_fraction_max 0.991
_diffrn_reflns_theta_full 67.679
_diffrn_reflns_theta_max 68.240
_diffrn_reflns_theta_min 3.818
_diffrn_source_current 1.1
_diffrn_source_power 0.055
_diffrn_source_voltage 50.0
_diffrn_standards_number 0
_exptl_absorpt_coefficient_mu 7.788
_exptl_absorpt_correction_T_max 0.7531
_exptl_absorpt_correction_T_min 0.4971
_exptl_absorpt_correction_type multi-scan
_exptl_absorpt_process_details
;
SADABS-2016/2 (Bruker,2016/2) was used for absorption correction.
wR2(int) was 0.1479 before and 0.1004 after correction.
The Ratio of minimum to maximum transmission is 0.6601.
The \l/2 correction factor is Not present.
;
_exptl_crystal_density_diffrn 1.652
_exptl_crystal_description prism
_exptl_crystal_F_000 1852
_exptl_crystal_size_max 0.064
_exptl_crystal_size_mid 0.044
_exptl_crystal_size_min 0.021
_refine_diff_density_max 0.988
_refine_diff_density_min -1.544
_refine_diff_density_rms 0.130
_refine_ls_extinction_method none
_refine_ls_goodness_of_fit_ref 1.025
_refine_ls_hydrogen_treatment constr
_refine_ls_matrix_type full
_refine_ls_number_parameters 484
_refine_ls_number_reflns 6684
_refine_ls_number_restraints 0
_refine_ls_restrained_S_all 1.025
_refine_ls_R_factor_all 0.1250
_refine_ls_R_factor_gt 0.0687
_refine_ls_shift/su_max 0.000
_refine_ls_shift/su_mean 0.000
_refine_ls_structure_factor_coef Fsqd
_refine_ls_weighting_details 'w=1/[\s^2^(Fo^2^)+(0.0906P)^2^+11.6730P] where P=(Fo^2^+2Fc^2^)/3'
_refine_ls_weighting_scheme calc
_refine_ls_wR_factor_gt 0.1593
_refine_ls_wR_factor_ref 0.1914
_reflns_Friedel_coverage 0.000
_reflns_number_gt 4085
_reflns_number_total 6684
_reflns_threshold_expression 'I > 2\s(I)'
_cod_data_source_file d4ce01040j2.cif
_cod_data_source_block ic170b_0m
_cod_depositor_comments 'Adding full bibliography for 7249576--7249579.cif.'
_cod_database_code 7249578
_shelx_shelxl_version_number 2018/1
_shelx_space_group_comment
;
The symmetry employed for this shelxl refinement is uniquely defined
by the following loop, which should always be used as a source of
symmetry information in preference to the above space-group names.
They are only intended as comments.
;
_shelx_estimated_absorpt_t_max 0.854
_shelx_estimated_absorpt_t_min 0.636
_olex2_refinement_description
;
1. Fixed Uiso
 At 1.2 times of:
  All C(H) groups
 At 1.5 times of:
  All C(H,H,H) groups
2.a Aromatic/amide H refined with riding coordinates:
 C1(H1), C16(H16), C25(H25), C28(H28), C22(H22), C3(H3), C13(H13), C14(H14),
 C18(H18), C29(H29), C26(H26), C21(H21), C10(H10), C6(H6), C11(H11), C36(H36),
 C4(H4), C34(H34), C19(H19), C7(H7), C35(H35)
2.b Idealised Me refined as rotating group:
 C30(H30A,H30B,H30C), C38(H38A,H38B,H38C), C32(H32A,H32B,H32C), C8(H8A,H8B,
 H8C), C15(H15A,H15B,H15C), C23(H23A,H23B,H23C)
;
_olex2_submission_special_instructions 'No special instructions were received'

loop_
_space_group_symop_operation_xyz
'x, y, z'
'-x+1/2, y+1/2, -z+1/2'
'-x, -y, -z'
'x-1/2, -y-1/2, z-1/2'

loop_
_atom_site_label
_atom_site_type_symbol
_atom_site_fract_x
_atom_site_fract_y
_atom_site_fract_z
_atom_site_U_iso_or_equiv
_atom_site_adp_type
_atom_site_occupancy
_atom_site_site_symmetry_order
_atom_site_calc_flag
_atom_site_refinement_flags_posn
_atom_site_refinement_flags_adp
_atom_site_refinement_flags_occupancy
_atom_site_disorder_assembly
_atom_site_disorder_group
Ru2 Ru 0.76637(6) 0.45261(3) 0.74932(5) 0.0470(2) Uani 1 1 d . . . . .
Ru1 Ru 0.77739(6) 0.34381(3) 0.75719(5) 0.0474(2) Uani 1 1 d . . . . .
Cl1 Cl 0.81038(19) 0.23198(10) 0.77937(17) 0.0563(7) Uani 1 1 d . . . . .
O7 O 0.8400(5) 0.3515(3) 0.8998(4) 0.0519(17) Uani 1 1 d . . . . .
O5 O 0.9300(5) 0.3511(3) 0.7127(4) 0.0494(16) Uani 1 1 d . . . . .
O6 O 0.9203(5) 0.4571(3) 0.7131(4) 0.0528(17) Uani 1 1 d . . . . .
O4 O 0.6288(6) 0.6727(3) 0.3996(5) 0.064(2) Uani 1 1 d . . . . .
N4 N 0.7133(6) 0.4479(3) 0.6052(5) 0.0461(19) Uani 1 1 d . . . . .
N3 N 0.7163(6) 0.3391(3) 0.6143(5) 0.049(2) Uani 1 1 d . . . . .
O1 O 0.4294(6) 0.1293(3) 0.9329(6) 0.075(2) Uani 1 1 d . . . . .
O2 O 0.3622(7) 0.6628(3) 0.8347(5) 0.076(2) Uani 1 1 d . . . . .
N5 N 0.8275(6) 0.4599(3) 0.8940(5) 0.0470(19) Uani 1 1 d . . . . .
N2 N 0.6168(6) 0.4493(3) 0.7862(5) 0.049(2) Uani 1 1 d . . . . .
O3 O 0.6853(6) 0.1426(3) 0.3450(5) 0.072(2) Uani 1 1 d . . . . .
N1 N 0.6291(6) 0.3399(3) 0.7989(5) 0.049(2) Uani 1 1 d . . . . .
C17 C 0.7033(8) 0.2830(4) 0.5553(6) 0.048(2) Uani 1 1 d . . . . .
C33 C 0.8505(7) 0.4051(4) 0.9444(7) 0.049(2) Uani 1 1 d . . . . .
C2 C 0.5796(8) 0.2851(4) 0.8313(7) 0.050(3) Uani 1 1 d . . . . .
C9 C 0.5532(7) 0.5048(4) 0.8013(6) 0.044(2) Uani 1 1 d . . . . .
C1 C 0.5753(8) 0.3943(4) 0.8096(6) 0.048(2) Uani 1 1 d . . . . .
H1 H 0.508000 0.393270 0.833806 0.058 Uiso 1 1 calc R U . . .
C16 C 0.6997(7) 0.3923(4) 0.5639(7) 0.051(2) Uani 1 1 d . . . . .
H16 H 0.677483 0.390041 0.496246 0.062 Uiso 1 1 calc R U . . .
C25 C 0.6229(8) 0.5077(4) 0.4663(7) 0.058(3) Uani 1 1 d . . . . .
H25 H 0.585499 0.470841 0.442281 0.069 Uiso 1 1 calc R U . . .
C28 C 0.7336(8) 0.6162(4) 0.5312(7) 0.059(3) Uani 1 1 d . . . . .
H28 H 0.771238 0.653194 0.554137 0.071 Uiso 1 1 calc R U . . .
C24 C 0.6969(8) 0.5039(4) 0.5481(7) 0.054(3) Uani 1 1 d . . . . .
C22 C 0.6059(8) 0.2674(4) 0.5020(6) 0.051(2) Uani 1 1 d . . . . .
H22 H 0.542770 0.290197 0.511033 0.061 Uiso 1 1 calc R U . . .
C3 C 0.5729(8) 0.2768(5) 0.9285(7) 0.056(3) Uani 1 1 d . . . . .
H3 H 0.601671 0.307841 0.973574 0.067 Uiso 1 1 calc R U . . .
C13 C 0.4945(8) 0.6103(4) 0.7491(7) 0.054(3) Uani 1 1 d . . . . .
H13 H 0.498336 0.645166 0.706785 0.065 Uiso 1 1 calc R U . . .
C12 C 0.4289(9) 0.6124(4) 0.8209(7) 0.057(3) Uani 1 1 d . . . . .
C31 C 0.9671(8) 0.4051(5) 0.6965(7) 0.055(3) Uani 1 1 d . . . . .
C14 C 0.5549(8) 0.5564(4) 0.7393(7) 0.055(3) Uani 1 1 d . . . . .
H14 H 0.598940 0.554613 0.688683 0.066 Uiso 1 1 calc R U . . .
C27 C 0.6564(9) 0.6185(4) 0.4519(7) 0.059(3) Uani 1 1 d . . . . .
C18 C 0.7927(9) 0.2472(5) 0.5457(7) 0.064(3) Uani 1 1 d . . . . .
H18 H 0.857890 0.255661 0.585936 0.077 Uiso 1 1 calc R U . . .
C5 C 0.4808(9) 0.1788(5) 0.8930(8) 0.063(3) Uani 1 1 d . . . . .
C29 C 0.7553(8) 0.5582(4) 0.5772(7) 0.058(3) Uani 1 1 d . . . . .
H29 H 0.811206 0.555569 0.629607 0.070 Uiso 1 1 calc R U . . .
C26 C 0.6029(9) 0.5645(4) 0.4190(7) 0.063(3) Uani 1 1 d . . . . .
H26 H 0.551522 0.566409 0.362939 0.076 Uiso 1 1 calc R U . . .
C21 C 0.6012(8) 0.2180(4) 0.4347(7) 0.057(3) Uani 1 1 d . . . . .
H21 H 0.534665 0.206350 0.399105 0.068 Uiso 1 1 calc R U . . .
C10 C 0.4893(9) 0.5097(4) 0.8726(7) 0.058(3) Uani 1 1 d . . . . .
H10 H 0.489635 0.476209 0.918000 0.070 Uiso 1 1 calc R U . . .
C37 C 0.8435(8) 0.5176(5) 0.9380(7) 0.059(3) Uani 1 1 d . . . . .
C6 C 0.4912(9) 0.1846(5) 0.7979(7) 0.066(3) Uani 1 1 d . . . . .
H6 H 0.464620 0.152729 0.753301 0.079 Uiso 1 1 calc R U . . .
C11 C 0.4224(10) 0.5621(5) 0.8826(8) 0.072(3) Uani 1 1 d . . . . .
H11 H 0.374564 0.562766 0.930116 0.086 Uiso 1 1 calc R U . . .
C20 C 0.6940(9) 0.1863(4) 0.4205(7) 0.060(3) Uani 1 1 d . . . . .
C30 C 0.6762(9) 0.7300(4) 0.4378(8) 0.064(3) Uani 1 1 d . . . . .
H30A H 0.647013 0.765565 0.397906 0.096 Uiso 1 1 calc R U . . .
H30B H 0.754039 0.728010 0.437562 0.096 Uiso 1 1 calc R U . . .
H30C H 0.660112 0.735743 0.504223 0.096 Uiso 1 1 calc R U . . .
C36 C 0.8790(9) 0.5215(5) 1.0350(7) 0.070(3) Uani 1 1 d . . . . .
H36 H 0.888511 0.561397 1.065932 0.084 Uiso 1 1 calc R U . . .
C4 C 0.5244(9) 0.2234(5) 0.9607(7) 0.060(3) Uani 1 1 d . . . . .
H4 H 0.520920 0.217189 1.027765 0.072 Uiso 1 1 calc R U . . .
C38 C 0.8215(9) 0.5753(4) 0.8748(8) 0.067(3) Uani 1 1 d . . . . .
H38A H 0.852190 0.569178 0.814223 0.101 Uiso 1 1 calc R U . . .
H38B H 0.854161 0.612400 0.908606 0.101 Uiso 1 1 calc R U . . .
H38C H 0.743919 0.581590 0.860583 0.101 Uiso 1 1 calc R U . . .
C34 C 0.8885(8) 0.4084(4) 1.0434(7) 0.061(3) Uani 1 1 d . . . . .
H34 H 0.905396 0.370766 1.079111 0.073 Uiso 1 1 calc R U . . .
C19 C 0.7888(9) 0.1986(5) 0.4774(8) 0.069(3) Uani 1 1 d . . . . .
H19 H 0.851082 0.174416 0.470537 0.083 Uiso 1 1 calc R U . . .
C7 C 0.5426(9) 0.2393(5) 0.7655(8) 0.071(3) Uani 1 1 d . . . . .
H7 H 0.551187 0.244014 0.699189 0.085 Uiso 1 1 calc R U . . .
C35 C 0.9012(9) 0.4652(5) 1.0880(8) 0.077(4) Uani 1 1 d . . . . .
H35 H 0.925172 0.467179 1.155384 0.092 Uiso 1 1 calc R U . . .
C32 C 1.0683(9) 0.4092(5) 0.6511(8) 0.068(3) Uani 1 1 d . . . . .
H32A H 1.105782 0.368560 0.657784 0.102 Uiso 1 1 calc R U . . .
H32B H 1.114397 0.442200 0.683469 0.102 Uiso 1 1 calc R U . . .
H32C H 1.051241 0.419625 0.582438 0.102 Uiso 1 1 calc R U . . .
C8 C 0.3867(13) 0.0813(6) 0.8718(10) 0.096(4) Uani 1 1 d . . . . .
H8A H 0.336154 0.099261 0.819712 0.144 Uiso 1 1 calc R U . . .
H8B H 0.349219 0.050893 0.908633 0.144 Uiso 1 1 calc R U . . .
H8C H 0.444731 0.059762 0.844011 0.144 Uiso 1 1 calc R U . . .
C15 C 0.3626(12) 0.7141(5) 0.7669(9) 0.088(4) Uani 1 1 d . . . . .
H15A H 0.340639 0.698440 0.701273 0.132 Uiso 1 1 calc R U . . .
H15B H 0.434942 0.731936 0.770903 0.132 Uiso 1 1 calc R U . . .
H15C H 0.312437 0.746881 0.782505 0.132 Uiso 1 1 calc R U . . .
C23 C 0.7826(11) 0.1117(6) 0.3290(11) 0.106(5) Uani 1 1 d . . . . .
H23A H 0.768678 0.083319 0.273342 0.158 Uiso 1 1 calc R U . . .
H23B H 0.810044 0.087305 0.386536 0.158 Uiso 1 1 calc R U . . .
H23C H 0.835773 0.143446 0.316119 0.158 Uiso 1 1 calc R U . . .

loop_
_atom_site_aniso_label
_atom_site_aniso_U_11
_atom_site_aniso_U_22
_atom_site_aniso_U_33
_atom_site_aniso_U_23
_atom_site_aniso_U_13
_atom_site_aniso_U_12
Ru2 0.0512(4) 0.0352(4) 0.0491(4) 0.0008(3) -0.0151(3) 0.0004(3)
Ru1 0.0535(5) 0.0347(4) 0.0492(4) 0.0011(3) -0.0121(3) 0.0029(3)
Cl1 0.0652(15) 0.0359(12) 0.0638(14) 0.0015(10) -0.0082(12) 0.0067(10)
O7 0.058(4) 0.034(3) 0.058(4) 0.004(3) -0.016(3) -0.001(3)
O5 0.046(4) 0.045(4) 0.055(4) 0.005(3) -0.002(3) 0.005(3)
O6 0.053(4) 0.044(4) 0.056(4) 0.003(3) -0.013(3) 0.003(3)
O4 0.083(5) 0.041(4) 0.061(4) 0.005(3) -0.018(4) 0.003(3)
N4 0.055(5) 0.034(4) 0.047(4) 0.002(3) -0.004(4) 0.000(3)
N3 0.053(5) 0.039(4) 0.051(4) -0.001(3) -0.010(4) 0.004(3)
O1 0.083(6) 0.055(4) 0.088(5) -0.003(4) 0.015(4) -0.013(4)
O2 0.111(7) 0.044(4) 0.074(5) 0.008(4) 0.015(4) 0.028(4)
N5 0.053(4) 0.034(4) 0.050(4) -0.002(3) -0.010(4) -0.002(3)
N2 0.051(4) 0.036(4) 0.056(4) -0.002(3) -0.011(4) 0.004(3)
O3 0.081(5) 0.055(4) 0.075(5) -0.014(4) -0.013(4) 0.008(4)
N1 0.049(5) 0.040(4) 0.055(4) 0.000(3) -0.010(4) 0.002(3)
C17 0.062(6) 0.034(5) 0.044(5) -0.002(4) -0.009(4) 0.004(4)
C33 0.039(5) 0.053(6) 0.052(5) 0.007(4) -0.005(4) -0.002(4)
C2 0.060(6) 0.034(5) 0.054(5) 0.004(4) -0.008(5) 0.004(4)
C9 0.047(5) 0.038(5) 0.043(5) -0.006(4) -0.011(4) 0.002(4)
C1 0.056(6) 0.035(5) 0.049(5) -0.004(4) -0.008(4) 0.004(4)
C16 0.054(6) 0.048(6) 0.049(5) 0.001(4) -0.006(4) 0.002(4)
C25 0.071(7) 0.041(5) 0.055(5) 0.000(4) -0.018(5) -0.005(4)
C28 0.073(7) 0.039(5) 0.059(6) 0.003(4) -0.014(5) -0.008(4)
C24 0.060(6) 0.043(5) 0.056(6) 0.002(4) -0.011(5) 0.003(4)
C22 0.061(6) 0.035(5) 0.054(5) 0.001(4) -0.005(5) 0.004(4)
C3 0.063(6) 0.048(6) 0.054(6) -0.003(4) 0.002(5) 0.003(5)
C13 0.064(6) 0.038(5) 0.057(6) 0.001(4) -0.008(5) 0.003(4)
C12 0.083(8) 0.037(5) 0.051(5) -0.006(4) 0.007(5) 0.008(5)
C31 0.052(6) 0.056(7) 0.054(6) 0.014(5) -0.010(5) 0.006(5)
C14 0.062(6) 0.044(5) 0.053(5) 0.003(4) -0.011(5) 0.001(4)
C27 0.077(7) 0.044(6) 0.053(6) 0.004(4) -0.007(5) 0.010(5)
C18 0.067(7) 0.055(6) 0.065(6) -0.008(5) -0.013(5) 0.008(5)
C5 0.066(7) 0.045(6) 0.079(7) 0.010(5) 0.010(6) -0.009(5)
C29 0.068(6) 0.042(5) 0.057(5) 0.004(4) -0.020(5) -0.008(4)
C26 0.082(7) 0.045(6) 0.054(5) 0.002(4) -0.024(5) -0.004(5)
C21 0.065(6) 0.045(5) 0.056(6) -0.002(4) -0.011(5) 0.000(4)
C10 0.075(7) 0.041(5) 0.058(6) 0.010(4) 0.006(6) -0.001(5)
C37 0.060(6) 0.052(6) 0.059(6) 0.003(5) -0.015(5) -0.006(5)
C6 0.086(8) 0.050(6) 0.057(6) 0.000(5) -0.010(6) -0.018(5)
C11 0.106(9) 0.041(6) 0.064(6) -0.002(5) -0.008(6) 0.020(6)
C20 0.074(7) 0.039(5) 0.062(6) -0.007(5) -0.010(5) 0.006(5)
C30 0.071(7) 0.040(5) 0.076(7) 0.005(5) -0.009(6) -0.001(5)
C36 0.085(8) 0.056(6) 0.061(6) -0.002(5) -0.024(6) -0.013(5)
C4 0.074(7) 0.049(6) 0.057(6) -0.003(5) 0.006(5) 0.004(5)
C38 0.070(7) 0.046(6) 0.075(7) 0.001(5) -0.027(6) -0.006(5)
C34 0.074(7) 0.051(6) 0.051(5) 0.001(4) -0.018(5) -0.009(5)
C19 0.061(6) 0.057(6) 0.083(7) -0.003(6) -0.011(6) 0.018(5)
C7 0.076(7) 0.057(7) 0.071(7) 0.002(5) -0.021(6) -0.011(5)
C35 0.093(9) 0.068(7) 0.059(6) 0.002(5) -0.028(6) -0.005(6)
C32 0.066(7) 0.064(7) 0.072(7) 0.007(5) 0.002(6) 0.006(5)
C8 0.130(12) 0.055(7) 0.111(11) -0.004(7) 0.040(9) -0.017(8)
C15 0.140(12) 0.047(7) 0.083(8) 0.016(6) 0.032(8) 0.033(7)
C23 0.093(10) 0.087(10) 0.129(12) -0.044(9) -0.017(9) 0.035(8)

loop_
_atom_type_symbol
_atom_type_description
_atom_type_scat_dispersion_real
_atom_type_scat_dispersion_imag
_atom_type_scat_source
C C 0.0181 0.0091 'International Tables Vol C Tables 4.2.6.8 and 6.1.1.4'
H H 0.0000 0.0000 'International Tables Vol C Tables 4.2.6.8 and 6.1.1.4'
Cl Cl 0.3639 0.7018 'International Tables Vol C Tables 4.2.6.8 and 6.1.1.4'
N N 0.0311 0.0180 'International Tables Vol C Tables 4.2.6.8 and 6.1.1.4'
O O 0.0492 0.0322 'International Tables Vol C Tables 4.2.6.8 and 6.1.1.4'
Ru Ru 0.0552 3.2960 'International Tables Vol C Tables 4.2.6.8 and 6.1.1.4'

loop_
_geom_angle_atom_site_label_1
_geom_angle_atom_site_label_2
_geom_angle_atom_site_label_3
_geom_angle
_geom_angle_site_symmetry_1
_geom_angle_site_symmetry_3
_geom_angle_publ_flag
O6 Ru2 Ru1 90.30(16) . . ?
O6 Ru2 N5 89.5(3) . . ?
N4 Ru2 Ru1 90.47(19) . . ?
N4 Ru2 O6 87.8(3) . . ?
N4 Ru2 N5 177.0(3) . . ?
N5 Ru2 Ru1 90.91(18) . . ?
N2 Ru2 Ru1 90.3(2) . . ?
N2 Ru2 O6 179.1(3) . . ?
N2 Ru2 N4 92.8(3) . . ?
N2 Ru2 N5 89.9(3) . . ?
Ru2 Ru1 Cl1 172.53(6) . . ?
O7 Ru1 Ru2 88.84(16) . . ?
O7 Ru1 Cl1 85.15(16) . . ?
O7 Ru1 O5 91.5(3) . . ?
O5 Ru1 Ru2 87.96(16) . . ?
O5 Ru1 Cl1 87.77(17) . . ?
N3 Ru1 Ru2 89.42(19) . . ?
N3 Ru1 Cl1 96.5(2) . . ?
N3 Ru1 O7 178.2(3) . . ?
N3 Ru1 O5 87.8(3) . . ?
N1 Ru1 Ru2 90.1(2) . . ?
N1 Ru1 Cl1 94.2(2) . . ?
N1 Ru1 O7 88.8(3) . . ?
N1 Ru1 O5 178.0(3) . . ?
N1 Ru1 N3 91.8(3) . . ?
C33 O7 Ru1 122.7(5) . . ?
C31 O5 Ru1 119.5(6) . . ?
C31 O6 Ru2 118.0(6) . . ?
C27 O4 C30 116.4(7) . . ?
C16 N4 Ru2 119.1(6) . . ?
C16 N4 C24 119.8(7) . . ?
C24 N4 Ru2 121.0(5) . . ?
C17 N3 Ru1 126.7(5) . . ?
C16 N3 Ru1 119.2(6) . . ?
C16 N3 C17 113.4(7) . . ?
C5 O1 C8 118.2(10) . . ?
C12 O2 C15 116.0(9) . . ?
C33 N5 Ru2 117.7(5) . . ?
C33 N5 C37 121.1(7) . . ?
C37 N5 Ru2 121.2(6) . . ?
C9 N2 Ru2 124.0(6) . . ?
C1 N2 Ru2 120.0(6) . . ?
C1 N2 C9 115.6(8) . . ?
C20 O3 C23 115.7(8) . . ?
C2 N1 Ru1 125.6(6) . . ?
C1 N1 Ru1 119.3(6) . . ?
C1 N1 C2 114.6(8) . . ?
C22 C17 N3 122.0(8) . . ?
C18 C17 N3 118.2(8) . . ?
C18 C17 C22 119.5(8) . . ?
O7 C33 N5 119.7(8) . . ?
O7 C33 C34 121.2(8) . . ?
N5 C33 C34 119.1(8) . . ?
C3 C2 N1 120.1(8) . . ?
C7 C2 N1 119.3(9) . . ?
C7 C2 C3 120.5(9) . . ?
C14 C9 N2 119.5(9) . . ?
C10 C9 N2 123.8(8) . . ?
C10 C9 C14 116.7(9) . . ?
N2 C1 N1 120.0(9) . . ?
N2 C1 H1 120.0 . . ?
N1 C1 H1 120.0 . . ?
N4 C16 N3 121.6(8) . . ?
N4 C16 H16 119.2 . . ?
N3 C16 H16 119.2 . . ?
C24 C25 H25 119.7 . . ?
C26 C25 H25 119.7 . . ?
C26 C25 C24 120.6(8) . . ?
C27 C28 H28 120.8 . . ?
C27 C28 C29 118.5(8) . . ?
C29 C28 H28 120.8 . . ?
C25 C24 N4 122.9(8) . . ?
C25 C24 C29 117.8(8) . . ?
C29 C24 N4 119.2(7) . . ?
C17 C22 H22 120.2 . . ?
C17 C22 C21 119.6(9) . . ?
C21 C22 H22 120.2 . . ?
C2 C3 H3 119.8 . . ?
C2 C3 C4 120.5(9) . . ?
C4 C3 H3 119.8 . . ?
C12 C13 H13 120.5 . . ?
C12 C13 C14 119.0(9) . . ?
C14 C13 H13 120.5 . . ?
C13 C12 O2 123.7(9) . . ?
C13 C12 C11 121.1(10) . . ?
C11 C12 O2 115.1(11) . . ?
O5 C31 O6 123.7(10) . . ?
O5 C31 C32 118.9(9) . . ?
O6 C31 C32 117.4(9) . . ?
C9 C14 H14 118.9 . . ?
C13 C14 C9 122.1(10) . . ?
C13 C14 H14 118.9 . . ?
C28 C27 O4 123.9(9) . . ?
C26 C27 O4 115.8(8) . . ?
C26 C27 C28 120.3(8) . . ?
C17 C18 H18 119.6 . . ?
C17 C18 C19 120.8(9) . . ?
C19 C18 H18 119.6 . . ?
O1 C5 C4 113.8(10) . . ?
C6 C5 O1 124.8(10) . . ?
C6 C5 C4 121.4(10) . . ?
C28 C29 H29 119.1 . . ?
C24 C29 C28 121.7(8) . . ?
C24 C29 H29 119.1 . . ?
C25 C26 H26 119.6 . . ?
C27 C26 C25 120.9(8) . . ?
C27 C26 H26 119.6 . . ?
C22 C21 H21 120.2 . . ?
C20 C21 C22 119.6(9) . . ?
C20 C21 H21 120.2 . . ?
C9 C10 H10 118.4 . . ?
C9 C10 C11 123.2(10) . . ?
C11 C10 H10 118.4 . . ?
N5 C37 C36 120.4(9) . . ?
N5 C37 C38 117.0(8) . . ?
C36 C37 C38 122.6(9) . . ?
C5 C6 H6 120.4 . . ?
C5 C6 C7 119.2(10) . . ?
C7 C6 H6 120.4 . . ?
C12 C11 C10 117.7(12) . . ?
C12 C11 H11 121.1 . . ?
C10 C11 H11 121.1 . . ?
C21 C20 O3 116.3(8) . . ?
C19 C20 O3 122.8(10) . . ?
C19 C20 C21 120.9(9) . . ?
O4 C30 H30A 109.5 . . ?
O4 C30 H30B 109.5 . . ?
O4 C30 H30C 109.5 . . ?
H30A C30 H30B 109.5 . . ?
H30A C30 H30C 109.5 . . ?
H30B C30 H30C 109.5 . . ?
C37 C36 H36 120.5 . . ?
C37 C36 C35 119.0(9) . . ?
C35 C36 H36 120.5 . . ?
C3 C4 C5 118.9(10) . . ?
C3 C4 H4 120.6 . . ?
C5 C4 H4 120.6 . . ?
C37 C38 H38A 109.5 . . ?
C37 C38 H38B 109.5 . . ?
C37 C38 H38C 109.5 . . ?
H38A C38 H38B 109.5 . . ?
H38A C38 H38C 109.5 . . ?
H38B C38 H38C 109.5 . . ?
C33 C34 H34 119.9 . . ?
C35 C34 C33 120.1(9) . . ?
C35 C34 H34 119.9 . . ?
C18 C19 H19 120.4 . . ?
C20 C19 C18 119.1(10) . . ?
C20 C19 H19 120.4 . . ?
C2 C7 C6 119.3(11) . . ?
C2 C7 H7 120.3 . . ?
C6 C7 H7 120.3 . . ?
C36 C35 H35 119.9 . . ?
C34 C35 C36 120.3(9) . . ?
C34 C35 H35 119.9 . . ?
C31 C32 H32A 109.5 . . ?
C31 C32 H32B 109.5 . . ?
C31 C32 H32C 109.5 . . ?
H32A C32 H32B 109.5 . . ?
H32A C32 H32C 109.5 . . ?
H32B C32 H32C 109.5 . . ?
O1 C8 H8A 109.5 . . ?
O1 C8 H8B 109.5 . . ?
O1 C8 H8C 109.5 . . ?
H8A C8 H8B 109.5 . . ?
H8A C8 H8C 109.5 . . ?
H8B C8 H8C 109.5 . . ?
O2 C15 H15A 109.5 . . ?
O2 C15 H15B 109.5 . . ?
O2 C15 H15C 109.5 . . ?
H15A C15 H15B 109.5 . . ?
H15A C15 H15C 109.5 . . ?
H15B C15 H15C 109.5 . . ?
O3 C23 H23A 109.5 . . ?
O3 C23 H23B 109.5 . . ?
O3 C23 H23C 109.5 . . ?
H23A C23 H23B 109.5 . . ?
H23A C23 H23C 109.5 . . ?
H23B C23 H23C 109.5 . . ?

loop_
_geom_bond_atom_site_label_1
_geom_bond_atom_site_label_2
_geom_bond_distance
_geom_bond_site_symmetry_2
_geom_bond_publ_flag
Ru2 Ru1 2.3093(9) . ?
Ru2 O6 2.063(7) . ?
Ru2 N4 2.038(7) . ?
Ru2 N5 2.072(6) . ?
Ru2 N2 2.012(8) . ?
Ru1 Cl1 2.417(2) . ?
Ru1 O7 2.050(6) . ?
Ru1 O5 2.094(7) . ?
Ru1 N3 2.045(7) . ?
Ru1 N1 2.023(8) . ?
O7 C33 1.293(10) . ?
O5 C31 1.266(11) . ?
O6 C31 1.284(11) . ?
O4 C27 1.381(10) . ?
O4 C30 1.424(11) . ?
N4 C16 1.312(11) . ?
N4 C24 1.429(11) . ?
N3 C17 1.442(10) . ?
N3 C16 1.332(11) . ?
O1 C5 1.383(12) . ?
O1 C8 1.390(14) . ?
O2 C12 1.385(11) . ?
O2 C15 1.440(12) . ?
N5 C33 1.369(10) . ?
N5 C37 1.369(11) . ?
N2 C9 1.451(11) . ?
N2 C1 1.334(11) . ?
O3 C20 1.395(11) . ?
O3 C23 1.429(14) . ?
N1 C2 1.419(11) . ?
N1 C1 1.353(11) . ?
C17 C22 1.390(12) . ?
C17 C18 1.376(14) . ?
C33 C34 1.404(12) . ?
C2 C3 1.379(13) . ?
C2 C7 1.375(13) . ?
C9 C14 1.396(12) . ?
C9 C10 1.359(14) . ?
C1 H1 0.9500 . ?
C16 H16 0.9500 . ?
C25 H25 0.9500 . ?
C25 C24 1.380(11) . ?
C25 C26 1.380(12) . ?
C28 H28 0.9500 . ?
C28 C27 1.377(12) . ?
C28 C29 1.396(12) . ?
C24 C29 1.396(12) . ?
C22 H22 0.9500 . ?
C22 C21 1.402(12) . ?
C3 H3 0.9500 . ?
C3 C4 1.386(14) . ?
C13 H13 0.9500 . ?
C13 C12 1.376(15) . ?
C13 C14 1.386(13) . ?
C12 C11 1.377(14) . ?
C31 C32 1.492(15) . ?
C14 H14 0.9500 . ?
C27 C26 1.374(13) . ?
C18 H18 0.9500 . ?
C18 C19 1.399(14) . ?
C5 C6 1.355(14) . ?
C5 C4 1.397(14) . ?
C29 H29 0.9500 . ?
C26 H26 0.9500 . ?
C21 H21 0.9500 . ?
C21 C20 1.381(14) . ?
C10 H10 0.9500 . ?
C10 C11 1.409(14) . ?
C37 C36 1.372(12) . ?
C37 C38 1.511(13) . ?
C6 H6 0.9500 . ?
C6 C7 1.426(14) . ?
C11 H11 0.9500 . ?
C20 C19 1.372(13) . ?
C30 H30A 0.9800 . ?
C30 H30B 0.9800 . ?
C30 H30C 0.9800 . ?
C36 H36 0.9500 . ?
C36 C35 1.411(14) . ?
C4 H4 0.9500 . ?
C38 H38A 0.9800 . ?
C38 H38B 0.9800 . ?
C38 H38C 0.9800 . ?
C34 H34 0.9500 . ?
C34 C35 1.353(13) . ?
C19 H19 0.9500 . ?
C7 H7 0.9500 . ?
C35 H35 0.9500 . ?
C32 H32A 0.9800 . ?
C32 H32B 0.9800 . ?
C32 H32C 0.9800 . ?
C8 H8A 0.9800 . ?
C8 H8B 0.9800 . ?
C8 H8C 0.9800 . ?
C15 H15A 0.9800 . ?
C15 H15B 0.9800 . ?
C15 H15C 0.9800 . ?
C23 H23A 0.9800 . ?
C23 H23B 0.9800 . ?
C23 H23C 0.9800 . ?

loop_
_geom_torsion_atom_site_label_1
_geom_torsion_atom_site_label_2
_geom_torsion_atom_site_label_3
_geom_torsion_atom_site_label_4
_geom_torsion
_geom_torsion_site_symmetry_1
_geom_torsion_site_symmetry_2
_geom_torsion_site_symmetry_3
_geom_torsion_site_symmetry_4
_geom_torsion_publ_flag
Ru2 O6 C31 O5 -9.3(11) . . . . ?
Ru2 O6 C31 C32 167.8(6) . . . . ?
Ru2 N4 C16 N3 2.3(13) . . . . ?
Ru2 N4 C24 C25 -151.9(9) . . . . ?
Ru2 N4 C24 C29 26.0(13) . . . . ?
Ru2 N5 C33 O7 4.2(12) . . . . ?
Ru2 N5 C33 C34 -177.9(7) . . . . ?
Ru2 N5 C37 C36 176.8(8) . . . . ?
Ru2 N5 C37 C38 -3.8(13) . . . . ?
Ru2 N2 C9 C14 40.6(9) . . . . ?
Ru2 N2 C9 C10 -140.4(8) . . . . ?
Ru2 N2 C1 N1 -6.9(10) . . . . ?
Ru1 O7 C33 N5 -5.4(12) . . . . ?
Ru1 O7 C33 C34 176.7(7) . . . . ?
Ru1 O5 C31 O6 5.9(11) . . . . ?
Ru1 O5 C31 C32 -171.1(6) . . . . ?
Ru1 N3 C17 C22 127.5(8) . . . . ?
Ru1 N3 C17 C18 -58.2(13) . . . . ?
Ru1 N3 C16 N4 -5.6(13) . . . . ?
Ru1 N1 C2 C3 103.8(10) . . . . ?
Ru1 N1 C2 C7 -73.5(10) . . . . ?
Ru1 N1 C1 N2 4.8(10) . . . . ?
O7 C33 C34 C35 178.4(10) . . . . ?
O4 C27 C26 C25 -179.2(10) . . . . ?
N4 C24 C29 C28 -172.1(10) . . . . ?
N3 C17 C22 C21 170.3(9) . . . . ?
N3 C17 C18 C19 -169.3(10) . . . . ?
O1 C5 C6 C7 177.6(10) . . . . ?
O1 C5 C4 C3 -176.6(9) . . . . ?
O2 C12 C11 C10 -179.4(9) . . . . ?
N5 C33 C34 C35 0.6(16) . . . . ?
N5 C37 C36 C35 1.6(17) . . . . ?
N2 C9 C14 C13 178.8(7) . . . . ?
N2 C9 C10 C11 -175.6(8) . . . . ?
O3 C20 C19 C18 174.2(10) . . . . ?
N1 C2 C3 C4 179.8(9) . . . . ?
N1 C2 C7 C6 -178.9(9) . . . . ?
C17 N3 C16 N4 -176.6(9) . . . . ?
C17 C22 C21 C20 -1.6(15) . . . . ?
C17 C18 C19 C20 -0.8(18) . . . . ?
C33 N5 C37 C36 -2.7(16) . . . . ?
C33 N5 C37 C38 176.7(9) . . . . ?
C33 C34 C35 C36 -1.7(18) . . . . ?
C2 N1 C1 N2 176.6(7) . . . . ?
C2 C3 C4 C5 -1.2(15) . . . . ?
C9 N2 C1 N1 -179.4(7) . . . . ?
C9 C10 C11 C12 -4.9(15) . . . . ?
C1 N2 C9 C14 -147.3(8) . . . . ?
C1 N2 C9 C10 31.7(11) . . . . ?
C1 N1 C2 C3 -67.4(11) . . . . ?
C1 N1 C2 C7 115.2(10) . . . . ?
C16 N4 C24 C25 31.8(15) . . . . ?
C16 N4 C24 C29 -150.3(10) . . . . ?
C16 N3 C17 C22 -62.3(13) . . . . ?
C16 N3 C17 C18 111.9(10) . . . . ?
C25 C24 C29 C28 5.9(17) . . . . ?
C28 C27 C26 C25 2.1(19) . . . . ?
C24 N4 C16 N3 178.6(9) . . . . ?
C24 C25 C26 C27 0.3(19) . . . . ?
C22 C17 C18 C19 5.1(16) . . . . ?
C22 C21 C20 O3 -173.1(9) . . . . ?
C22 C21 C20 C19 6.0(16) . . . . ?
C3 C2 C7 C6 3.7(16) . . . . ?
C13 C12 C11 C10 3.1(15) . . . . ?
C12 C13 C14 C9 -1.4(13) . . . . ?
C14 C9 C10 C11 3.4(13) . . . . ?
C14 C13 C12 O2 -177.4(9) . . . . ?
C14 C13 C12 C11 -0.1(14) . . . . ?
C27 C28 C29 C24 -3.6(18) . . . . ?
C18 C17 C22 C21 -3.9(15) . . . . ?
C5 C6 C7 C2 -0.6(17) . . . . ?
C29 C28 C27 O4 -179.1(10) . . . . ?
C29 C28 C27 C26 -0.4(18) . . . . ?
C26 C25 C24 N4 173.7(10) . . . . ?
C26 C25 C24 C29 -4.2(18) . . . . ?
C21 C20 C19 C18 -4.8(18) . . . . ?
C10 C9 C14 C13 -0.2(12) . . . . ?
C37 N5 C33 O7 -176.3(9) . . . . ?
C37 N5 C33 C34 1.7(14) . . . . ?
C37 C36 C35 C34 0.6(19) . . . . ?
C6 C5 C4 C3 4.4(17) . . . . ?
C30 O4 C27 C28 -6.9(17) . . . . ?
C30 O4 C27 C26 174.4(10) . . . . ?
C4 C5 C6 C7 -3.5(17) . . . . ?
C38 C37 C36 C35 -177.8(11) . . . . ?
C7 C2 C3 C4 -2.9(15) . . . . ?
C8 O1 C5 C6 1.3(17) . . . . ?
C8 O1 C5 C4 -177.7(11) . . . . ?
C15 O2 C12 C13 1.3(14) . . . . ?
C15 O2 C12 C11 -176.1(10) . . . . ?
C23 O3 C20 C21 177.9(11) . . . . ?
C23 O3 C20 C19 -1.2(16) . . . . ?
